data_2005476
loop_
_publ_author_name
'Cox, P. J.'
'Parker, S. F.'

_publ_section_title
;
 Maleimide
;
_journal_issue 10
_journal_name_full 'Acta Crystallographica Section C'
_journal_page_first 2578
_journal_page_last 2580
_journal_paper_doi 10.1107/S0108270196006841
_journal_volume 52
_journal_year 1996
_chemical_formula_sum 'C4 H3 N O2'
_chemical_formula_weight 97.07
_chemical_name_common Maleimide
_space_group_IT_number 2
_symmetry_cell_setting triclinic
_symmetry_space_group_name_Hall '-P 1'
_symmetry_space_group_name_H-M 'P -1'
_cell_angle_alpha 81.37(5)
_cell_angle_beta 77.01(5)
_cell_angle_gamma 74.77(12)
_cell_formula_units_Z 8
_cell_length_a 6.768(12)
_cell_length_b 10.675(14)
_cell_length_c 12.384(12)
_cell_measurement_reflns_used 250
_cell_measurement_temperature 150(2)
_cell_measurement_theta_max 25.16
_cell_measurement_theta_min 1.99
_cell_volume 837(2)
_computing_molecular_graphics 'ZORTEP (Zsolnai, 1995)'
_computing_publication_material SHELXL93
_computing_structure_refinement 'SHELXL93 (Sheldrick, 1993)'
_computing_structure_solution 'SIR92 (Altomare et al., 1994)'
_diffrn_ambient_temperature 150(2)
_diffrn_measurement_device
;Delft Instruments FAST diffractometer with CRYOSTREAM
low-temperature attachment (Cosier & Glazer, 1986)
;
_diffrn_measurement_method 'area detector'
_diffrn_radiation_monochromator graphite
_diffrn_radiation_source 'fine-focus sealed tube'
_diffrn_radiation_type MoK\a
_diffrn_radiation_wavelength 0.71073
_diffrn_reflns_av_R_equivalents 0.0881
_diffrn_reflns_av_sigmaI/netI 0.2017
_diffrn_reflns_limit_h_max 7
_diffrn_reflns_limit_h_min -7
_diffrn_reflns_limit_k_max 7
_diffrn_reflns_limit_k_min -12
_diffrn_reflns_limit_l_max 14
_diffrn_reflns_limit_l_min -14
_diffrn_reflns_number 3835
_diffrn_reflns_theta_max 25.16
_diffrn_reflns_theta_min 1.99
_diffrn_standards_decay_% 0
_diffrn_standards_number 'see text'
_exptl_absorpt_coefficient_mu 0.127
_exptl_absorpt_correction_type none
_exptl_crystal_colour colourless
_exptl_crystal_density_diffrn 1.540
_exptl_crystal_density_meas ?
_exptl_crystal_description lozenge
_exptl_crystal_F_000 400
_exptl_crystal_size_max 0.20
_exptl_crystal_size_mid 0.18
_exptl_crystal_size_min 0.16
_refine_diff_density_max 0.40
_refine_diff_density_min -0.33
_refine_ls_extinction_method none
_refine_ls_goodness_of_fit_all 0.764
_refine_ls_goodness_of_fit_obs 1.123
_refine_ls_hydrogen_treatment 'see text'
_refine_ls_matrix_type full
_refine_ls_number_parameters 154
_refine_ls_number_reflns 2250
_refine_ls_number_restraints 0
_refine_ls_restrained_S_all 0.825
_refine_ls_restrained_S_obs 1.123
_refine_ls_R_factor_all 0.1407
_refine_ls_R_factor_obs 0.0630
_refine_ls_shift/esd_max -0.009
_refine_ls_shift/esd_mean 0.002
_refine_ls_structure_factor_coef Fsqd
_refine_ls_weighting_details 'w = 1/[\s^2^(Fo^2^)+(0.0580P)^2^] where P=(Fo^2^+2Fc^2^)/3'
_refine_ls_weighting_scheme calc
_refine_ls_wR_factor_all 0.1715
_refine_ls_wR_factor_obs 0.1398
_reflns_number_observed 876
_reflns_number_total 2253
_reflns_observed_criterion >2sigma(I)
_cod_data_source_file bm1088.cif
_cod_data_source_block male
_cod_depositor_comments
;
The following automatic conversions were performed:
'_symmetry_cell_setting' value 'Triclinic' changed to 'triclinic'
according to '/home/saulius/struct/CIF-dictionaries/cif_core.dic'
dictionary named 'cif_core.dic' version 2.4.1 from 2010-06-29.

Automatic conversion script
Id: cif_fix_enum 1527 2010-12-29 10:47:43Z saulius 

The following automatic conversions were performed:

'_symmetry_cell_setting' value 'Triclinic' changed to 'triclinic'
according to /home/saulius/struct/CIF-dictionaries/cif_core.dic
dictionary named 'cif_core.dic' version 2.4.1 from
2010-06-29.

'_geom_bond_publ_flag' value 'No' changed to 'no'
according to /home/saulius/struct/CIF-dictionaries/cif_core.dic
dictionary named 'cif_core.dic' version 2.4.1 from 2010-06-29 (7
times).

'_geom_bond_publ_flag' value 'N' changed to 'n' according to
/home/saulius/struct/CIF-dictionaries/cif_core.dic dictionary named
'cif_core.dic' version 2.4.1 from 2010-06-29 (21
time).

'_geom_angle_publ_flag' value 'No' changed to 'no' according
to /home/saulius/struct/CIF-dictionaries/cif_core.dic dictionary
named 'cif_core.dic' version 2.4.1 from 2010-06-29 (9
times).

'_geom_angle_publ_flag' value 'N' changed to 'n' according
to /home/saulius/struct/CIF-dictionaries/cif_core.dic dictionary
named 'cif_core.dic' version 2.4.1 from 2010-06-29 (27
times).

'_geom_torsion_publ_flag' value 'N' changed to 'n' according
to /home/saulius/struct/CIF-dictionaries/cif_core.dic dictionary
named 'cif_core.dic' version 2.4.1 from 2010-06-29 (36 times).

Automatic conversion script
Id: cif_fix_values 1715 2011-07-08 13:25:40Z adriana 

The following automatic conversions were performed:

'_exptl_crystal_density_meas' value 'not measured' was changed to '?'
- the value is perceived as not measured.

Automatic conversion script
Id: cif_fix_values 3008 2015-01-20 13:52:24Z robertas 

The following automatic conversions were performed:

'_refine_ls_weighting_scheme' value 'calc w =
1/[\s^2^(Fo^2^)+(0.0580P)^2^] where P=(Fo^2^+2Fc^2^)/3' was changed
to 'calc'. New tag '_refine_ls_weighting_details' was created. The
value of the new tag was set to 'w = 1/[\s^2^(Fo^2^)+(0.0580P)^2^]
where P=(Fo^2^+2Fc^2^)/3'.

Automatic conversion script
Id: cif_fix_values 3143 2015-03-26 13:38:13Z robertas 
;
_cod_database_code 2005476

loop_
_symmetry_equiv_pos_as_xyz
'x, y, z'
'-x, -y, -z'

loop_
_atom_site_aniso_label
_atom_site_aniso_U_11
_atom_site_aniso_U_22
_atom_site_aniso_U_33
_atom_site_aniso_U_12
_atom_site_aniso_U_13
_atom_site_aniso_U_23
O1A 0.033(3) 0.027(2) 0.024(3) -0.007(2) 0.005(2) -0.008(2)
O2A 0.045(3) 0.033(2) 0.023(3) -0.011(2) 0.006(2) -0.012(2)
O1B 0.045(3) 0.023(2) 0.030(3) -0.009(2) 0.003(2) -0.005(2)
O2B 0.049(3) 0.028(2) 0.033(3) -0.017(2) 0.004(2) 0.000(2)
O1C 0.046(3) 0.025(2) 0.026(3) -0.009(2) 0.006(2) -0.008(2)
O2C 0.050(4) 0.028(2) 0.034(3) -0.009(2) 0.003(2) -0.015(2)
O1D 0.038(3) 0.021(2) 0.025(3) -0.011(2) 0.004(2) -0.002(2)
O2D 0.045(3) 0.028(2) 0.029(3) -0.013(2) 0.004(2) 0.005(2)

loop_
_atom_site_label
_atom_site_occupancy
_atom_site_fract_x
_atom_site_fract_y
_atom_site_fract_z
_atom_site_U_iso_or_equiv
_atom_site_thermal_displace_type
_atom_site_calc_flag
_atom_site_refinement_flags
_atom_site_type_symbol
O1A 1 -0.0995(7) 0.3502(3) 0.8594(3) 0.0291(11) Uani d . O
O2A 1 0.1138(7) 0.0146(4) 0.6421(3) 0.0345(13) Uani d . O
N1A 1 0.0249(8) 0.2043(4) 0.7261(4) 0.0241(13) Uiso d . N
H1A 1 0.0714(8) 0.2565(4) 0.6697(4) 0.044(5) Uiso calc R H
C1A 1 -0.0704(10) 0.2394(5) 0.8317(5) 0.0216(14) Uiso d . C
C2A 1 -0.1225(10) 0.1240(5) 0.8977(6) 0.030(2) Uiso d . C
H2A 1 -0.1882(10) 0.1195(5) 0.9740(6) 0.044(5) Uiso calc R H
C3A 1 -0.0647(10) 0.0277(5) 0.8356(5) 0.027(2) Uiso d . C
H3A 1 -0.0843(10) -0.0578(5) 0.8592(5) 0.044(5) Uiso calc R H
C4A 1 0.0354(10) 0.0714(6) 0.7235(6) 0.027(2) Uiso d . C
O1B 1 0.6025(7) 0.1191(3) 0.6459(4) 0.0337(12) Uani d . O
O2B 1 0.4130(7) -0.2269(4) 0.8639(4) 0.0374(13) Uani d . O
N1B 1 0.4956(8) -0.0363(4) 0.7790(4) 0.0249(13) Uiso d . N
H1B 1 0.4543(8) 0.0101(4) 0.8365(4) 0.044(5) Uiso calc R H
C1B 1 0.5785(10) 0.0088(5) 0.6752(5) 0.0238(15) Uiso d . C
C2B 1 0.6310(10) -0.1030(5) 0.6056(6) 0.030(2) Uiso d . C
H2B 1 0.6933(10) -0.1024(5) 0.5287(6) 0.044(5) Uiso calc R H
C3B 1 0.5747(10) -0.2026(5) 0.6708(5) 0.028(2) Uiso d . C
H3B 1 0.5908(10) -0.2863(5) 0.6479(5) 0.044(5) Uiso calc R H
C4B 1 0.4841(10) -0.1652(6) 0.7832(5) 0.027(2) Uiso d . C
O1C 1 0.1847(7) 0.3908(3) 0.5596(3) 0.0337(12) Uani d . O
O2C 1 -0.0204(7) 0.7264(4) 0.7791(4) 0.0379(13) Uani d . O
N1C 1 0.0513(8) 0.5403(4) 0.6904(4) 0.0280(14) Uiso d . N
H1C 1 -0.0110(8) 0.4919(4) 0.7442(4) 0.044(5) Uiso calc R H
C1C 1 0.1585(10) 0.5004(5) 0.5889(5) 0.029(2) Uiso d . C
C2C 1 0.2293(10) 0.6153(5) 0.5236(5) 0.027(2) Uiso d . C
H2C 1 0.3070(10) 0.6177(5) 0.4495(5) 0.044(5) Uiso calc R H
C3C 1 0.1654(10) 0.7124(6) 0.5864(5) 0.031(2) Uiso d . C
H3C 1 0.1871(10) 0.7977(6) 0.5643(5) 0.044(5) Uiso calc R H
C4C 1 0.0555(10) 0.6689(6) 0.6958(6) 0.029(2) Uiso d . C
O1D 1 0.3220(7) 0.1502(3) 0.9455(3) 0.0288(12) Uani d . O
O2D 1 0.5291(7) 0.4913(4) 0.7226(4) 0.0356(13) Uani d . O
N1D 1 0.4491(8) 0.2998(4) 0.8104(4) 0.0290(13) Uiso d . N
H1D 1 0.5053(8) 0.2497(4) 0.7558(4) 0.044(5) Uiso calc R H
C1D 1 0.3476(10) 0.2595(6) 0.9160(5) 0.026(2) Uiso d . C
C2D 1 0.2758(10) 0.3770(5) 0.9775(5) 0.029(2) Uiso d . C
H2D 1 0.1993(10) 0.3811(5) 1.0518(5) 0.044(5) Uiso calc R H
C3D 1 0.3360(9) 0.4753(5) 0.9119(5) 0.0254(15) Uiso d . C
H3D 1 0.3097(9) 0.5613(5) 0.9323(5) 0.044(5) Uiso calc R H
C4D 1 0.4480(10) 0.4327(6) 0.8044(5) 0.026(2) Uiso d . C

loop_
_atom_type_symbol
_atom_type_description
_atom_type_scat_dispersion_real
_atom_type_scat_dispersion_imag
_atom_type_scat_source
C C 0.0033 0.0016 'International Tables Vol C Tables 4.2.6.8 and 6.1.1.4'
H H 0.0000 0.0000 'International Tables Vol C Tables 4.2.6.8 and 6.1.1.4'
N N 0.0061 0.0033 'International Tables Vol C Tables 4.2.6.8 and 6.1.1.4'
O O 0.0106 0.0060 'International Tables Vol C Tables 4.2.6.8 and 6.1.1.4'

loop_
_geom_angle_atom_site_label_1
_geom_angle_atom_site_label_2
_geom_angle_atom_site_label_3
_geom_angle
_geom_angle_publ_flag
C1A N1A C4A 108.8(5) no
O1A C1A N1A 123.6(5) no
O1A C1A C2A 129.3(6) no
N1A C1A C2A 107.1(5) no
C3A C2A C1A 109.1(6) no
C2A C3A C4A 109.6(6) no
O2A C4A N1A 123.0(6) no
O2A C4A C3A 131.7(6) no
N1A C4A C3A 105.4(5) no
C1B N1B C4B 111.4(5) n
O1B C1B N1B 126.1(6) n
O1B C1B C2B 127.9(6) n
N1B C1B C2B 106.1(5) n
C3B C2B C1B 107.3(6) n
C2B C3B C4B 110.1(6) n
O2B C4B N1B 124.9(6) n
O2B C4B C3B 129.9(6) n
N1B C4B C3B 105.2(5) n
C1C N1C C4C 109.9(5) n
O1C C1C N1C 125.3(6) n
O1C C1C C2C 128.4(6) n
N1C C1C C2C 106.4(5) n
C3C C2C C1C 108.0(6) n
C2C C3C C4C 109.5(6) n
O2C C4C N1C 123.3(6) n
O2C C4C C3C 130.5(6) n
N1C C4C C3C 106.2(6) n
C1D N1D C4D 109.8(5) n
O1D C1D N1D 124.9(6) n
O1D C1D C2D 129.5(6) n
N1D C1D C2D 105.6(5) n
C3D C2D C1D 108.6(6) n
C2D C3D C4D 110.2(6) n
O2D C4D N1D 123.3(6) n
O2D C4D C3D 130.9(6) n
N1D C4D C3D 105.8(5) n

loop_
_geom_bond_atom_site_label_1
_geom_bond_atom_site_label_2
_geom_bond_distance
_geom_bond_publ_flag
O1A C1A 1.235(7) no
O2A C4A 1.200(7) no
N1A C1A 1.381(7) no
N1A C4A 1.407(7) no
C1A C2A 1.452(8) no
C2A C3A 1.301(8) no
C3A C4A 1.466(9) no
O1B C1B 1.221(7) n
O2B C4B 1.190(7) n
N1B C1B 1.352(7) n
N1B C4B 1.391(7) n
C1B C2B 1.497(8) n
C2B C3B 1.321(8) n
C3B C4B 1.458(9) n
O1C C1C 1.234(7) n
O2C C4C 1.221(7) n
N1C C1C 1.370(8) n
N1C C4C 1.392(8) n
C1C C2C 1.492(8) n
C2C C3C 1.312(8) n
C3C C4C 1.464(9) n
O1D C1D 1.214(7) n
O2D C4D 1.207(7) n
N1D C1D 1.396(8) n
N1D C4D 1.408(8) n
C1D C2D 1.480(8) n
C2D C3D 1.322(8) n
C3D C4D 1.450(9) n

loop_
_geom_torsion_atom_site_label_1
_geom_torsion_atom_site_label_2
_geom_torsion_atom_site_label_3
_geom_torsion_atom_site_label_4
_geom_torsion
_geom_torsion_publ_flag
C4A N1A C1A O1A 179.2(6) n
C4A N1A C1A C2A -0.2(7) n
O1A C1A C2A C3A 179.8(6) n
N1A C1A C2A C3A -0.7(7) n
C1A C2A C3A C4A 1.4(8) n
C1A N1A C4A O2A -178.9(6) n
C1A N1A C4A C3A 1.0(7) n
C2A C3A C4A O2A 178.4(7) n
C2A C3A C4A N1A -1.5(7) n
C4B N1B C1B O1B 177.9(6) n
C4B N1B C1B C2B -1.5(7) n
O1B C1B C2B C3B -178.7(6) n
N1B C1B C2B C3B 0.8(7) n
C1B C2B C3B C4B 0.2(7) n
C1B N1B C4B O2B -178.1(6) n
C1B N1B C4B C3B 1.6(7) n
C2B C3B C4B O2B 178.7(6) n
C2B C3B C4B N1B -1.1(7) n
C4C N1C C1C O1C 179.0(6) n
C4C N1C C1C C2C -2.2(7) n
O1C C1C C2C C3C 179.2(7) n
N1C C1C C2C C3C 0.4(7) n
C1C C2C C3C C4C 1.4(8) n
C1C N1C C4C O2C -176.6(6) n
C1C N1C C4C C3C 3.0(7) n
C2C C3C C4C O2C 176.8(7) n
C2C C3C C4C N1C -2.8(8) n
C4D N1D C1D O1D 179.2(6) n
C4D N1D C1D C2D 1.3(7) n
O1D C1D C2D C3D -178.8(6) n
N1D C1D C2D C3D -1.0(7) n
C1D C2D C3D C4D 0.4(7) n
C1D N1D C4D O2D 178.6(6) n
C1D N1D C4D C3D -1.1(7) n
C2D C3D C4D O2D -179.3(6) n
C2D C3D C4D N1D 0.4(7) n

loop_
_cod_related_entry_id
_cod_related_entry_database
_cod_related_entry_code
1 ChemSpider 10471
